data_2013726
loop_
_publ_author_name
'Taraba, Jan'
'\<Z\'ak, Zdirad'

_publ_section_title
;
 The polysulfonylamines bis(methylsulfonamido) sulfone and
 bis(trifluoromethylsulfonamido) sulfone
;
_journal_issue 1
_journal_name_full 'Acta Crystallographica Section C'
_journal_page_first o79
_journal_page_last o81
_journal_paper_doi 10.1107/S0108270103019462
_journal_volume 60
_journal_year 2004
_chemical_formula_iupac 'C2 H2 F6 N2 O6 S3'
_chemical_formula_moiety 'C2 H2 F6 N2 O6 S3'
_chemical_formula_sum 'C2 H2 F6 N2 O6 S3'
_chemical_formula_weight 360.24
_chemical_name_systematic
;
Bis(trifluoromethylsulfamido) sulfone
;
_space_group_IT_number 15
_symmetry_cell_setting monoclinic
_symmetry_space_group_name_Hall '-C 2yc'
_symmetry_space_group_name_H-M 'C 1 2/c 1'
_atom_sites_solution_hydrogens geom
_atom_sites_solution_primary direct
_atom_sites_solution_secondary difmap
_audit_creation_method SHELXL97
_cell_angle_alpha 90
_cell_angle_beta 94.97(3)
_cell_angle_gamma 90
_cell_formula_units_Z 4
_cell_length_a 9.007(2)
_cell_length_b 5.5370(10)
_cell_length_c 20.776(4)
_cell_measurement_reflns_used 1166
_cell_measurement_temperature 120(2)
_cell_measurement_theta_max 22.8
_cell_measurement_theta_min 2.8
_cell_volume 1032.2(4)
_computing_cell_refinement 'KM-4 Software (Kuma, 1995)'
_computing_data_collection 'CrysAlis (Oxford Diffraction, 2002)'
_computing_data_reduction 'KM-4 Software'
_computing_molecular_graphics SHELXTL
_computing_publication_material SHELXTL
_computing_structure_refinement SHELXTL
_computing_structure_solution 'SHELXTL (Bruker, 1998)'
_diffrn_ambient_temperature 120(2)
_diffrn_detector_area_resol_mean '0.06 mm'
_diffrn_measured_fraction_theta_full 0.992
_diffrn_measured_fraction_theta_max 0.914
_diffrn_measurement_device_type 'Kuma KM-4 CCD area-detector'
_diffrn_measurement_method \w
_diffrn_radiation_monochromator graphite
_diffrn_radiation_source 'fine-focus sealed tube'
_diffrn_radiation_type MoK\a
_diffrn_radiation_wavelength 0.71069
_diffrn_reflns_av_R_equivalents 0.062
_diffrn_reflns_av_sigmaI/netI 0.041
_diffrn_reflns_limit_h_max 7
_diffrn_reflns_limit_h_min -11
_diffrn_reflns_limit_k_max 7
_diffrn_reflns_limit_k_min -6
_diffrn_reflns_limit_l_max 27
_diffrn_reflns_limit_l_min -27
_diffrn_reflns_number 3536
_diffrn_reflns_theta_full 25.00
_diffrn_reflns_theta_max 28.43
_diffrn_reflns_theta_min 4.33
_diffrn_standards_decay_% 'not applicable'
_diffrn_standards_interval_count 'not applicable'
_diffrn_standards_interval_time 'not applicable'
_diffrn_standards_number 'not applicable'
_exptl_absorpt_coefficient_mu 0.838
_exptl_absorpt_correction_T_max 1.000
_exptl_absorpt_correction_T_min 0.672
_exptl_absorpt_correction_type \y
_exptl_absorpt_process_details '(SHELXTL; Bruker, 1997)'
_exptl_crystal_colour white
_exptl_crystal_density_diffrn 2.318
_exptl_crystal_density_meas ?
_exptl_crystal_density_method 'not measured'
_exptl_crystal_description prism
_exptl_crystal_F_000 712
_exptl_crystal_size_max 0.25
_exptl_crystal_size_mid 0.13
_exptl_crystal_size_min 0.02
_refine_diff_density_max 0.43
_refine_diff_density_min -0.48
_refine_ls_extinction_method none
_refine_ls_goodness_of_fit_ref 1.088
_refine_ls_hydrogen_treatment mixed
_refine_ls_matrix_type full
_refine_ls_number_parameters 87
_refine_ls_number_reflns 1183
_refine_ls_number_restraints 0
_refine_ls_restrained_S_all 1.088
_refine_ls_R_factor_all 0.052
_refine_ls_R_factor_gt 0.041
_refine_ls_shift/su_max <0.001
_refine_ls_shift/su_mean 0.000
_refine_ls_structure_factor_coef Fsqd
_refine_ls_weighting_details 'calc w = 1/[\s^2^(Fo^2^)+(0.0410P)^2^+2.8145P] where P=(Fo^2^+2Fc^2^)/3'
_refine_ls_weighting_scheme calc
_refine_ls_wR_factor_gt 0.092
_refine_ls_wR_factor_ref 0.096
_reflns_number_gt 1046
_reflns_number_total 1183
_reflns_threshold_expression I>2\s(I)
_cod_data_source_file av1137.cif
_cod_data_source_block II
_cod_depositor_comments
;
The following automatic conversions were performed:
'_symmetry_cell_setting' value 'Monoclinic' changed to 'monoclinic'
according to '/home/saulius/struct/CIF-dictionaries/cif_core.dic'
dictionary named 'cif_core.dic' version 2.4.1 from 2010-06-29.

Automatic conversion script
Id: cif_fix_enum 1527 2010-12-29 10:47:43Z saulius 

The following automatic conversions were performed:

'_symmetry_cell_setting' value 'Monoclinic' changed to 'monoclinic'
according to /home/saulius/struct/CIF-dictionaries/cif_core.dic
dictionary named 'cif_core.dic' version 2.4.1 from 2010-06-29.

Automatic conversion script
Id: cif_fix_values 1715 2011-07-08 13:25:40Z adriana 

The following automatic conversions were performed:

'_exptl_crystal_density_meas' value 'not measured' was changed to '?'
- the value is perceived as not measured.

Automatic conversion script
Id: cif_fix_values 3008 2015-01-20 13:52:24Z robertas 
;
_cod_original_sg_symbol_H-M 'C 2/c'
_cod_database_code 2013726
_cod_database_fobs_code 2013726

loop_
_symmetry_equiv_pos_as_xyz
'x, y, z'
'-x, y, -z+1/2'
'x+1/2, y+1/2, z'
'-x+1/2, y+1/2, -z+1/2'
'-x, -y, -z'
'x, -y, z-1/2'
'-x+1/2, -y+1/2, -z'
'x+1/2, -y+1/2, z-1/2'

loop_
_atom_site_label
_atom_site_fract_x
_atom_site_fract_y
_atom_site_fract_z
_atom_site_U_iso_or_equiv
_atom_site_adp_type
_atom_site_calc_flag
_atom_site_refinement_flags
_atom_site_occupancy
_atom_site_disorder_assembly
_atom_site_disorder_group
_atom_site_type_symbol
S1 0.52386(6) 0.41078(11) 0.35463(3) 0.01624(18) Uani d . 1 . . S
O1 0.4295(2) 0.6031(3) 0.36883(9) 0.0235(4) Uani d . 1 . . O
O2 0.66811(18) 0.4421(3) 0.33465(9) 0.0200(4) Uani d . 1 . . O
C1 0.5439(3) 0.2231(5) 0.42745(13) 0.0222(6) Uani d . 1 . . C
F1 0.41143(18) 0.1626(4) 0.44422(8) 0.0364(5) Uani d . 1 . . F
F2 0.61334(19) 0.3539(3) 0.47399(8) 0.0333(4) Uani d . 1 . . F
F3 0.62159(19) 0.0280(3) 0.41865(8) 0.0290(4) Uani d . 1 . . F
N1 0.4298(2) 0.2368(4) 0.30260(9) 0.0157(4) Uani d . 1 . . N
H1 0.3281 0.2494 0.2989 0.050 Uiso d R 1 . . H
S2 0.5000 0.05867(15) 0.2500 0.0148(2) Uani d S 1 . . S
O3 0.62478(19) -0.0623(3) 0.28032(9) 0.0202(4) Uani d . 1 . . O

loop_
_atom_site_aniso_label
_atom_site_aniso_U_11
_atom_site_aniso_U_22
_atom_site_aniso_U_33
_atom_site_aniso_U_12
_atom_site_aniso_U_13
_atom_site_aniso_U_23
S1 0.0110(3) 0.0164(3) 0.0215(3) -0.0007(2) 0.0027(2) -0.0016(2)
O1 0.0169(9) 0.0217(10) 0.0323(10) 0.0025(7) 0.0049(7) -0.0073(8)
O2 0.0102(8) 0.0209(9) 0.0294(10) -0.0027(7) 0.0044(7) 0.0002(7)
C1 0.0166(12) 0.0281(14) 0.0222(13) -0.0021(11) 0.0022(10) 0.0007(10)
F1 0.0237(9) 0.0572(13) 0.0296(9) -0.0075(8) 0.0096(7) 0.0123(8)
F2 0.0319(9) 0.0416(11) 0.0247(9) 0.0025(8) -0.0073(7) -0.0092(7)
F3 0.0341(9) 0.0251(9) 0.0281(9) 0.0050(7) 0.0038(7) 0.0051(7)
N1 0.0087(9) 0.0206(11) 0.0180(10) 0.0001(8) 0.0030(7) -0.0022(8)
S2 0.0106(4) 0.0150(4) 0.0193(4) 0.000 0.0035(3) 0.000
O3 0.0149(8) 0.0207(9) 0.0253(9) 0.0050(7) 0.0039(7) 0.0036(7)

loop_
_atom_type_symbol
_atom_type_description
_atom_type_scat_dispersion_real
_atom_type_scat_dispersion_imag
_atom_type_scat_source
C C 0.0033 0.0016 'International Tables Vol C Tables 4.2.6.8 and 6.1.1.4'
H H 0.0000 0.0000 'International Tables Vol C Tables 4.2.6.8 and 6.1.1.4'
N N 0.0061 0.0033 'International Tables Vol C Tables 4.2.6.8 and 6.1.1.4'
O O 0.0106 0.0060 'International Tables Vol C Tables 4.2.6.8 and 6.1.1.4'
F F 0.0171 0.0103 'International Tables Vol C Tables 4.2.6.8 and 6.1.1.4'
S S 0.1246 0.1234 'International Tables Vol C Tables 4.2.6.8 and 6.1.1.4'

loop_
_geom_angle_atom_site_label_1
_geom_angle_atom_site_label_2
_geom_angle_atom_site_label_3
_geom_angle_site_symmetry_1
_geom_angle_site_symmetry_3
_geom_angle
_geom_angle_publ_flag
O2 S1 O1 . . 123.85(12) ?
O2 S1 N1 . . 108.48(11) ?
O1 S1 N1 . . 107.30(11) ?
O2 S1 C1 . . 106.60(12) ?
O1 S1 C1 . . 105.90(13) ?
N1 S1 C1 . . 102.77(12) yes
F3 C1 F1 . . 109.6(2) ?
F3 C1 F2 . . 109.3(2) ?
F1 C1 F2 . . 109.2(2) ?
F3 C1 S1 . . 111.64(19) ?
F1 C1 S1 . . 109.66(18) ?
F2 C1 S1 . . 107.46(19) ?
S1 N1 S2 . . 126.13(12) yes
S1 N1 H1 . . 118.0 ?
S2 N1 H1 . . 115.5 ?
O3 S2 O3 2_655 . 123.24(17) yes
O3 S2 N1 2_655 . 104.20(10) ?
O3 S2 N1 . . 109.07(10) ?
O3 S2 N1 2_655 2_655 109.07(10) ?
O3 S2 N1 . 2_655 104.20(10) ?
N1 S2 N1 . 2_655 106.00(15) yes

loop_
_geom_bond_atom_site_label_1
_geom_bond_atom_site_label_2
_geom_bond_site_symmetry_2
_geom_bond_distance
_geom_bond_publ_flag
S1 O2 . 1.4085(18) yes
S1 O1 . 1.4091(19) yes
S1 N1 . 1.630(2) yes
S1 C1 . 1.831(3) yes
C1 F3 . 1.308(3) ?
C1 F1 . 1.315(3) ?
C1 F2 . 1.321(3) ?
N1 S2 . 1.639(2) yes
N1 H1 . 0.9150 ?
S2 O3 2_655 1.4093(18) yes
S2 O3 . 1.4093(17) yes
S2 N1 2_655 1.639(2) yes

loop_
_geom_hbond_atom_site_label_D
_geom_hbond_atom_site_label_H
_geom_hbond_atom_site_label_A
_geom_hbond_site_symmetry_A
_geom_hbond_distance_DH
_geom_hbond_distance_HA
_geom_hbond_distance_DA
_geom_hbond_angle_DHA
N1 H1 O3 3_455 0.92 2.11 2.963(3) 154
N1 H1 O2 3_445 0.92 2.39 2.989(3) 123
